data_4068344
loop_
_publ_author_name
'Franken, Andreas'
'McGrath, Thomas D.'
'Stone, F. Gordon A.'

_publ_section_title
;
 10-Vertex Manganese&#x2212;Dicarbollide Complexes from a Monocarbon
 Precursor. Synthesis and Cluster Vertex Functionalization of
 [1-OH-2,2,2-(CO)3-closo-2,1,10-MnC2B7H8]&#x2212;
;
_journal_issue 1
_journal_name_full Organometallics
_journal_page_first 225
_journal_paper_doi 10.1021/om800730n
_journal_volume 28
_journal_year 2009
_chemical_formula_sum 'C18 H21 B7 Mn N O3'
_chemical_formula_weight 429.97
_chemical_name_systematic
; 
 ? 
;
_space_group_IT_number 15
_symmetry_cell_setting monoclinic
_symmetry_space_group_name_Hall '-C 2yc'
_symmetry_space_group_name_H-M 'C 1 2/c 1'
_atom_sites_solution_hydrogens geom
_atom_sites_solution_primary direct
_atom_sites_solution_secondary difmap
_audit_creation_method SHELXL-97
_cell_angle_alpha 90.00
_cell_angle_beta 124.244(4)
_cell_angle_gamma 90.00
_cell_formula_units_Z 8
_cell_length_a 29.280(4)
_cell_length_b 7.7347(13)
_cell_length_c 22.093(3)
_cell_measurement_reflns_used 6934
_cell_measurement_temperature 110(2)
_cell_measurement_theta_max 19.55
_cell_measurement_theta_min 2.75
_cell_volume 4136.1(11)
_computing_cell_refinement 'Bruker APEX2 (Bruker, 2003)'
_computing_data_collection 'Bruker APEX2 (Bruker, 2003)'
_computing_data_reduction 'Bruker APEX2 (Bruker, 2003)'
_computing_molecular_graphics 'Bruker SHELXTL (Bruker, 2001)'
_computing_publication_material 'Bruker SHELXTL (Bruker, 2001)'
_computing_structure_refinement 'Bruker SHELXTL (Bruker, 2001)'
_computing_structure_solution 'Bruker SHELXTL (Bruker, 2001)'
_diffrn_ambient_temperature 110(2)
_diffrn_measured_fraction_theta_full 0.992
_diffrn_measured_fraction_theta_max 0.973
_diffrn_measurement_device_type 'Bruker-Nonius X8 APEX CCD area detector'
_diffrn_measurement_method 'phi and omega scans'
_diffrn_radiation_monochromator graphite
_diffrn_radiation_source 'fine-focus sealed tube'
_diffrn_radiation_type MoK\a
_diffrn_radiation_wavelength 0.71073
_diffrn_reflns_av_R_equivalents 0.0847
_diffrn_reflns_av_sigmaI/netI 0.1025
_diffrn_reflns_limit_h_max 36
_diffrn_reflns_limit_h_min -36
_diffrn_reflns_limit_k_max 8
_diffrn_reflns_limit_k_min -9
_diffrn_reflns_limit_l_max 27
_diffrn_reflns_limit_l_min -21
_diffrn_reflns_number 14998
_diffrn_reflns_theta_full 25.00
_diffrn_reflns_theta_max 26.62
_diffrn_reflns_theta_min 2.23
_exptl_absorpt_coefficient_mu 0.658
_exptl_absorpt_correction_T_max 0.9678
_exptl_absorpt_correction_T_min 0.9003
_exptl_absorpt_correction_type multi-scan
_exptl_absorpt_process_details 'SADABS (Bruker, 2003)'
_exptl_crystal_colour yellow
_exptl_crystal_density_diffrn 1.381
_exptl_crystal_density_method 'not measured'
_exptl_crystal_description needle
_exptl_crystal_F_000 1760
_exptl_crystal_size_max 0.16
_exptl_crystal_size_mid 0.06
_exptl_crystal_size_min 0.05
_refine_diff_density_max 0.443
_refine_diff_density_min -0.400
_refine_diff_density_rms 0.076
_refine_ls_extinction_method none
_refine_ls_goodness_of_fit_ref 1.001
_refine_ls_hydrogen_treatment constr
_refine_ls_matrix_type full
_refine_ls_number_parameters 273
_refine_ls_number_reflns 4227
_refine_ls_number_restraints 0
_refine_ls_restrained_S_all 1.001
_refine_ls_R_factor_all 0.1175
_refine_ls_R_factor_gt 0.0554
_refine_ls_shift/su_max 0.000
_refine_ls_shift/su_mean 0.000
_refine_ls_structure_factor_coef Fsqd
_refine_ls_weighting_details 'calc w=1/[\s^2^(Fo^2^)+(0.0324P)^2^+5.9697P] where P=(Fo^2^+2Fc^2^)/3'
_refine_ls_weighting_scheme calc
_refine_ls_wR_factor_gt 0.0938
_refine_ls_wR_factor_ref 0.1133
_reflns_number_gt 2552
_reflns_number_total 4227
_reflns_threshold_expression >2sigma(I)
_cod_data_source_file om800730n_si_001.cif
_cod_data_source_block 17
_cod_original_cell_volume 4136.1(10)
_cod_original_sg_symbol_H-M C2/c
_cod_database_code 4068344

loop_
_symmetry_equiv_pos_as_xyz
'x, y, z'
'-x, y, -z+1/2'
'x+1/2, y+1/2, z'
'-x+1/2, y+1/2, -z+1/2'
'-x, -y, -z'
'x, -y, z-1/2'
'-x+1/2, -y+1/2, -z'
'x+1/2, -y+1/2, z-1/2'

loop_
_atom_site_label
_atom_site_type_symbol
_atom_site_fract_x
_atom_site_fract_y
_atom_site_fract_z
_atom_site_U_iso_or_equiv
_atom_site_adp_type
_atom_site_occupancy
_atom_site_symmetry_multiplicity
_atom_site_calc_flag
_atom_site_refinement_flags
C1 C 0.03157(14) 0.5675(5) 0.1911(2) 0.0253(9) Uani 1 1 d .
H1 H -0.0059 0.6064 0.1851 0.030 Uiso 1 1 calc R
Mn2 Mn 0.08273(2) 0.75762(8) 0.20212(3) 0.02200(16) Uani 1 1 d .
B3 B 0.08956(17) 0.5237(6) 0.2677(2) 0.0270(11) Uani 1 1 d .
H3 H 0.0952 0.5397 0.3219 0.032 Uiso 1 1 calc R
B4 B 0.04617(18) 0.3701(6) 0.1916(2) 0.0295(11) Uani 1 1 d .
H4 H 0.0174 0.2659 0.1858 0.035 Uiso 1 1 calc R
B5 B 0.03926(17) 0.5339(6) 0.1253(2) 0.0271(11) Uani 1 1 d .
H5 H 0.0050 0.5576 0.0667 0.033 Uiso 1 1 calc R
B6 B 0.14965(16) 0.5532(6) 0.2633(2) 0.0209(9) Uani 1 1 d .
B7 B 0.11852(17) 0.3360(6) 0.2496(2) 0.0272(11) Uani 1 1 d .
H7 H 0.1352 0.2220 0.2874 0.033 Uiso 1 1 calc R
B8 B 0.08366(17) 0.3438(6) 0.1509(2) 0.0278(11) Uani 1 1 d .
H8 H 0.0730 0.2359 0.1112 0.033 Uiso 1 1 calc R
B9 B 0.11015(16) 0.5618(6) 0.1520(2) 0.0229(10) Uani 1 1 d .
C10 C 0.14552(14) 0.4077(5) 0.20857(19) 0.0232(9) Uani 1 1 d .
H10 H 0.1819 0.3585 0.2141 0.028 Uiso 1 1 calc R
O21 O -0.00492(11) 0.9518(4) 0.06945(15) 0.0395(7) Uani 1 1 d .
C21 C 0.02803(15) 0.8788(5) 0.1210(2) 0.0281(9) Uani 1 1 d .
O22 O 0.06293(10) 0.9373(4) 0.30521(14) 0.0360(7) Uani 1 1 d .
C22 C 0.07023(14) 0.8723(5) 0.2648(2) 0.0277(9) Uani 1 1 d .
O23 O 0.17382(10) 0.9598(3) 0.23022(14) 0.0307(7) Uani 1 1 d .
N23 N 0.13579(12) 0.8793(4) 0.21790(15) 0.0235(7) Uani 1 1 d .
C31 C 0.12759(13) 0.6333(5) 0.10195(18) 0.0209(8) Uani 1 1 d .
C32 C 0.08939(14) 0.7079(5) 0.03356(19) 0.0269(9) Uani 1 1 d .
H32 H 0.0521 0.7206 0.0184 0.032 Uiso 1 1 calc R
C33 C 0.10432(14) 0.7636(5) -0.01247(19) 0.0282(9) Uani 1 1 d .
H33 H 0.0769 0.8098 -0.0591 0.034 Uiso 1 1 calc R
C34 C 0.15852(15) 0.7531(5) 0.00824(19) 0.0296(9) Uani 1 1 d .
C35 C 0.19763(15) 0.6848(5) 0.0769(2) 0.0276(9) Uani 1 1 d .
H35 H 0.2353 0.6790 0.0930 0.033 Uiso 1 1 calc R
C36 C 0.18227(14) 0.6252(5) 0.12200(19) 0.0256(9) Uani 1 1 d .
H36 H 0.2097 0.5770 0.1682 0.031 Uiso 1 1 calc R
C37 C 0.17505(17) 0.8164(6) -0.0417(2) 0.0427(12) Uani 1 1 d .
H37A H 0.1421 0.8542 -0.0883 0.064 Uiso 1 1 calc R
H37B H 0.1930 0.7223 -0.0505 0.064 Uiso 1 1 calc R
H37C H 0.2008 0.9136 -0.0185 0.064 Uiso 1 1 calc R
C41 C 0.20797(14) 0.6157(5) 0.32853(19) 0.0244(9) Uani 1 1 d .
C42 C 0.21476(14) 0.7269(5) 0.38253(19) 0.0300(9) Uani 1 1 d .
H42 H 0.1829 0.7659 0.3799 0.036 Uiso 1 1 calc R
C43 C 0.26648(14) 0.7831(5) 0.44020(19) 0.0300(10) Uani 1 1 d .
H43 H 0.2692 0.8606 0.4754 0.036 Uiso 1 1 calc R
C44 C 0.31432(14) 0.7272(5) 0.44693(19) 0.0284(9) Uani 1 1 d .
C45 C 0.30812(15) 0.6182(5) 0.3932(2) 0.0309(10) Uani 1 1 d .
H45 H 0.3400 0.5799 0.3959 0.037 Uiso 1 1 calc R
C46 C 0.25658(14) 0.5635(5) 0.3357(2) 0.0270(9) Uani 1 1 d .
H46 H 0.2541 0.4883 0.3000 0.032 Uiso 1 1 calc R
C47 C 0.37111(14) 0.7814(6) 0.5113(2) 0.0382(11) Uani 1 1 d .
H47A H 0.3890 0.6835 0.5449 0.057 Uiso 1 1 calc R
H47B H 0.3674 0.8777 0.5370 0.057 Uiso 1 1 calc R
H47C H 0.3936 0.8178 0.4934 0.057 Uiso 1 1 calc R

loop_
_atom_site_aniso_label
_atom_site_aniso_U_11
_atom_site_aniso_U_22
_atom_site_aniso_U_33
_atom_site_aniso_U_23
_atom_site_aniso_U_13
_atom_site_aniso_U_12
C1 0.0196(19) 0.023(2) 0.037(2) -0.0025(18) 0.0180(18) -0.0055(17)
Mn2 0.0140(3) 0.0223(3) 0.0285(3) -0.0027(3) 0.0112(2) -0.0015(3)
B3 0.021(2) 0.028(3) 0.033(3) -0.003(2) 0.016(2) -0.004(2)
B4 0.025(2) 0.032(3) 0.033(3) -0.005(2) 0.017(2) -0.006(2)
B5 0.017(2) 0.025(3) 0.034(3) -0.003(2) 0.012(2) -0.006(2)
B6 0.023(2) 0.021(3) 0.023(2) 0.0032(19) 0.0151(19) -0.0007(19)
B7 0.028(2) 0.024(3) 0.030(2) -0.002(2) 0.016(2) -0.003(2)
B8 0.026(2) 0.022(3) 0.031(2) -0.007(2) 0.014(2) -0.007(2)
B9 0.020(2) 0.020(3) 0.026(2) -0.0065(19) 0.0109(19) -0.0034(19)
C10 0.0212(19) 0.021(2) 0.027(2) -0.0020(17) 0.0140(17) -0.0043(17)
O21 0.0250(15) 0.0360(19) 0.0426(17) 0.0013(15) 0.0101(14) 0.0022(14)
C21 0.019(2) 0.025(2) 0.040(2) -0.009(2) 0.0166(19) -0.0069(19)
O22 0.0303(16) 0.0413(19) 0.0396(17) -0.0103(14) 0.0215(14) -0.0013(14)
C22 0.0152(19) 0.028(2) 0.035(2) -0.0025(19) 0.0111(18) -0.0060(18)
O23 0.0199(14) 0.0282(17) 0.0444(17) -0.0037(13) 0.0183(13) -0.0050(13)
N23 0.0186(16) 0.0220(19) 0.0260(17) -0.0032(14) 0.0101(14) 0.0006(15)
C31 0.0182(19) 0.018(2) 0.0241(19) -0.0042(16) 0.0104(16) -0.0008(16)
C32 0.0168(18) 0.027(3) 0.029(2) -0.0011(17) 0.0082(16) 0.0000(17)
C33 0.028(2) 0.029(2) 0.0232(18) 0.0035(19) 0.0120(16) 0.006(2)
C34 0.034(2) 0.026(2) 0.034(2) 0.002(2) 0.0229(18) 0.003(2)
C35 0.022(2) 0.031(2) 0.032(2) 0.0027(18) 0.0171(18) 0.0047(17)
C36 0.023(2) 0.029(2) 0.0212(19) -0.0019(17) 0.0100(17) -0.0004(18)
C37 0.037(2) 0.058(3) 0.041(2) 0.014(2) 0.027(2) 0.009(2)
C41 0.025(2) 0.019(2) 0.031(2) 0.0034(17) 0.0170(18) 0.0016(17)
C42 0.0226(19) 0.034(3) 0.034(2) 0.000(2) 0.0162(17) 0.001(2)
C43 0.029(2) 0.033(3) 0.027(2) -0.0080(18) 0.0151(17) -0.0050(19)
C44 0.0209(18) 0.025(2) 0.030(2) 0.0050(19) 0.0086(16) -0.0009(19)
C45 0.020(2) 0.035(3) 0.035(2) 0.006(2) 0.0141(18) 0.0067(19)
C46 0.022(2) 0.031(2) 0.026(2) 0.0016(18) 0.0127(17) 0.0041(18)
C47 0.027(2) 0.042(3) 0.036(2) 0.006(2) 0.0111(18) 0.002(2)

loop_
_atom_type_symbol
_atom_type_description
_atom_type_scat_dispersion_real
_atom_type_scat_dispersion_imag
_atom_type_scat_source
C C 0.0033 0.0016 'International Tables Vol C Tables 4.2.6.8 and 6.1.1.4'
H H 0.0000 0.0000 'International Tables Vol C Tables 4.2.6.8 and 6.1.1.4'
B B 0.0013 0.0007 'International Tables Vol C Tables 4.2.6.8 and 6.1.1.4'
N N 0.0061 0.0033 'International Tables Vol C Tables 4.2.6.8 and 6.1.1.4'
O O 0.0106 0.0060 'International Tables Vol C Tables 4.2.6.8 and 6.1.1.4'
Mn Mn 0.3368 0.7283 'International Tables Vol C Tables 4.2.6.8 and 6.1.1.4'

loop_
_geom_angle_atom_site_label_1
_geom_angle_atom_site_label_2
_geom_angle_atom_site_label_3
_geom_angle
B4 C1 B5 71.1(3)
B4 C1 B3 70.8(3)
B5 C1 B3 108.1(3)
B4 C1 Mn2 121.6(3)
B5 C1 Mn2 75.8(2)
B3 C1 Mn2 75.8(2)
B4 C1 H1 121.7
B5 C1 H1 125.8
B3 C1 H1 126.0
Mn2 C1 H1 116.7
N23 Mn2 C22 97.25(15)
N23 Mn2 C21 96.48(15)
C22 Mn2 C21 93.11(17)
N23 Mn2 C1 166.96(15)
C22 Mn2 C1 89.59(15)
C21 Mn2 C1 94.21(16)
N23 Mn2 B5 130.78(15)
C22 Mn2 B5 131.93(16)
C21 Mn2 B5 81.11(17)
C1 Mn2 B5 44.02(15)
N23 Mn2 B3 125.44(15)
C22 Mn2 B3 83.50(17)
C21 Mn2 B3 138.07(16)
C1 Mn2 B3 44.17(15)
B5 Mn2 B3 71.06(16)
N23 Mn2 B9 86.29(14)
C22 Mn2 B9 163.53(16)
C21 Mn2 B9 102.50(16)
C1 Mn2 B9 84.12(15)
B5 Mn2 B9 47.55(14)
B3 Mn2 B9 81.39(16)
N23 Mn2 B6 83.06(14)
C22 Mn2 B6 110.83(16)
C21 Mn2 B6 155.96(16)
C1 Mn2 B6 84.13(15)
B5 Mn2 B6 81.16(16)
B3 Mn2 B6 47.62(14)
B9 Mn2 B6 53.46(14)
C1 B3 B6 113.1(3)
C1 B3 B7 106.2(3)
B6 B3 B7 60.7(2)
C1 B3 B4 53.7(2)
B6 B3 B4 102.8(3)
B7 B3 B4 57.4(2)
C1 B3 Mn2 59.99(19)
B6 B3 Mn2 66.83(19)
B7 B3 Mn2 112.3(3)
B4 B3 Mn2 99.4(2)
C1 B3 H3 122.1
B6 B3 H3 118.3
B7 B3 H3 120.8
B4 B3 H3 130.8
Mn2 B3 H3 120.3
C1 B4 B7 110.9(3)
C1 B4 B8 110.3(3)
B7 B4 B8 61.4(2)
C1 B4 B3 55.5(2)
B7 B4 B3 60.7(2)
B8 B4 B3 103.2(3)
C1 B4 B5 55.2(2)
B7 B4 B5 103.1(3)
B8 B4 B5 60.3(2)
B3 B4 B5 89.6(3)
C1 B4 H4 120.7
B7 B4 H4 119.5
B8 B4 H4 119.8
B3 B4 H4 130.8
B5 B4 H4 131.1
C1 B5 B9 113.6(3)
C1 B5 B8 106.7(3)
B9 B5 B8 60.9(2)
C1 B5 B4 53.7(2)
B9 B5 B4 103.1(3)
B8 B5 B4 57.7(2)
C1 B5 Mn2 60.18(19)
B9 B5 Mn2 66.87(19)
B8 B5 Mn2 112.5(2)
B4 B5 Mn2 99.5(2)
C1 B5 H5 121.8
B9 B5 H5 118.1
B8 B5 H5 120.5
B4 B5 H5 130.7
Mn2 B5 H5 120.3
C41 B6 C10 119.3(3)
C41 B6 B3 124.9(3)
C10 B6 B3 106.6(3)
C41 B6 B7 127.7(3)
C10 B6 B7 54.5(2)
B3 B6 B7 59.8(2)
C41 B6 B9 132.9(3)
C10 B6 B9 50.6(2)
B3 B6 B9 99.1(3)
B7 B6 B9 86.5(2)
C41 B6 Mn2 117.4(3)
C10 B6 Mn2 111.4(2)
B3 B6 Mn2 65.55(19)
B7 B6 Mn2 110.6(2)
B9 B6 Mn2 63.16(16)
C10 B7 B4 108.1(3)
C10 B7 B8 55.3(2)
B4 B7 B8 59.5(2)
C10 B7 B3 106.6(3)
B4 B7 B3 61.9(2)
B8 B7 B3 102.6(3)
C10 B7 B6 54.8(2)
B4 B7 B6 105.1(3)
B8 B7 B6 93.4(3)
B3 B7 B6 59.5(2)
C10 B7 H7 123.2
B4 B7 H7 119.9
B8 B7 H7 129.5
B3 B7 H7 121.4
B6 B7 H7 128.6
C10 B8 B4 107.8(3)
C10 B8 B7 55.5(2)
B4 B8 B7 59.1(2)
C10 B8 B5 106.7(3)
B4 B8 B5 62.0(3)
B7 B8 B5 102.7(3)
C10 B8 B9 55.2(2)
B4 B8 B9 105.2(3)
B7 B8 B9 93.8(3)
B5 B8 B9 59.4(2)
C10 B8 H8 123.1
B4 B8 H8 120.1
B7 B8 H8 129.5
B5 B8 H8 121.4
B9 B8 H8 128.3
C31 B9 C10 119.3(3)
C31 B9 B5 125.5(3)
C10 B9 B5 106.3(3)
C31 B9 B8 128.1(3)
C10 B9 B8 54.4(2)
B5 B9 B8 59.7(2)
C31 B9 B6 132.5(3)
C10 B9 B6 50.4(2)
B5 B9 B6 98.9(3)
B8 B9 B6 86.3(3)
C31 B9 Mn2 117.2(3)
C10 B9 Mn2 111.3(2)
B5 B9 Mn2 65.57(19)
B8 B9 Mn2 110.7(2)
B6 B9 Mn2 63.38(17)
B8 C10 B7 69.2(3)
B8 C10 B6 112.9(3)
B7 C10 B6 70.6(3)
B8 C10 B9 70.4(3)
B7 C10 B9 112.9(3)
B6 C10 B9 79.0(3)
B8 C10 H10 126.1
B7 C10 H10 126.0
B6 C10 H10 120.9
B9 C10 H10 121.0
O21 C21 Mn2 177.4(3)
O22 C22 Mn2 177.3(4)
O23 N23 Mn2 177.9(3)
C36 C31 C32 115.8(3)
C36 C31 B9 122.2(3)
C32 C31 B9 122.0(3)
C33 C32 C31 122.0(3)
C33 C32 H32 119.0
C31 C32 H32 119.0
C32 C33 C34 121.1(3)
C32 C33 H33 119.4
C34 C33 H33 119.4
C33 C34 C35 118.0(3)
C33 C34 C37 121.2(3)
C35 C34 C37 120.9(3)
C36 C35 C34 120.7(3)
C36 C35 H35 119.7
C34 C35 H35 119.7
C35 C36 C31 122.3(3)
C35 C36 H36 118.9
C31 C36 H36 118.9
C34 C37 H37A 109.5
C34 C37 H37B 109.5
H37A C37 H37B 109.5
C34 C37 H37C 109.5
H37A C37 H37C 109.5
H37B C37 H37C 109.5
C42 C41 C46 115.8(3)
C42 C41 B6 122.4(3)
C46 C41 B6 121.8(3)
C43 C42 C41 122.4(3)
C43 C42 H42 118.8
C41 C42 H42 118.8
C42 C43 C44 120.8(4)
C42 C43 H43 119.6
C44 C43 H43 119.6
C45 C44 C43 117.4(3)
C45 C44 C47 121.2(3)
C43 C44 C47 121.4(4)
C44 C45 C46 121.6(3)
C44 C45 H45 119.2
C46 C45 H45 119.2
C45 C46 C41 122.0(4)
C45 C46 H46 119.0
C41 C46 H46 119.0
C44 C47 H47A 109.5
C44 C47 H47B 109.5
H47A C47 H47B 109.5
C44 C47 H47C 109.5
H47A C47 H47C 109.5
H47B C47 H47C 109.5

loop_
_geom_bond_atom_site_label_1
_geom_bond_atom_site_label_2
_geom_bond_distance
C1 B4 1.584(6)
C1 B5 1.613(6)
C1 B3 1.620(5)
C1 Mn2 2.014(3)
C1 H1 1.0699
Mn2 N23 1.677(3)
Mn2 C22 1.847(4)
Mn2 C21 1.851(4)
Mn2 B5 2.250(4)
Mn2 B3 2.255(5)
Mn2 B9 2.273(4)
Mn2 B6 2.277(4)
B3 B6 1.830(6)
B3 B7 1.835(6)
B3 B4 1.856(6)
B3 H3 1.1200
B4 B7 1.773(6)
B4 B8 1.780(6)
B4 B5 1.860(6)
B4 H4 1.1200
B5 B9 1.824(5)
B5 B8 1.829(6)
B5 H5 1.1200
B6 C41 1.568(5)
B6 C10 1.606(5)
B6 B7 1.853(6)
B6 B9 2.047(6)
B7 C10 1.600(5)
B7 B8 1.815(6)
B7 H7 1.1200
B8 C10 1.597(5)
B8 B9 1.850(6)
B8 H8 1.1200
B9 C31 1.557(5)
B9 C10 1.612(5)
C10 H10 1.0699
O21 C21 1.145(4)
O22 C22 1.144(4)
O23 N23 1.166(3)
C31 C36 1.402(5)
C31 C32 1.402(5)
C32 C33 1.382(5)
C32 H32 0.9500
C33 C34 1.385(5)
C33 H33 0.9500
C34 C35 1.392(5)
C34 C37 1.513(5)
C35 C36 1.382(5)
C35 H35 0.9500
C36 H36 0.9500
C37 H37A 0.9800
C37 H37B 0.9800
C37 H37C 0.9800
C41 C42 1.391(5)
C41 C46 1.400(5)
C42 C43 1.391(5)
C42 H42 0.9500
C43 C44 1.391(5)
C43 H43 0.9500
C44 C45 1.382(5)
C44 C47 1.517(5)
C45 C46 1.383(5)
C45 H45 0.9500
C46 H46 0.9500
C47 H47A 0.9800
C47 H47B 0.9800
C47 H47C 0.9800
